data_2243706
loop_
_publ_author_name
'Mori, Masatoshi'
'Namioka, Atsushi'
'Suzuki, Takayoshi'

_publ_section_title
;
 Crystal and molecular structures of dichloridopalladium(II) containing
 2-methyl- or 2-phenyl-8-(diphenyphosphanyl)quinoline
;
_journal_coeditor_code WM5591
_journal_issue 1
_journal_name_full 'Acta Crystallographica Section E'
_journal_page_first 52
_journal_page_last 57
_journal_paper_doi 10.1107/S2056989020016096
_journal_volume 77
_journal_year 2021
_chemical_formula_iupac '[Pd Cl2 (C22 H18 N P)]'
_chemical_formula_moiety 'C22 H18 Cl2 N P Pd'
_chemical_formula_sum 'C22 H18 Cl2 N P Pd'
_chemical_formula_weight 504.64
_chemical_name_systematic Dichlorido[8-(diphenylphosphanyl)-2-methylquinoline-\k^2^<i>N</i>,<i>P</i>]palladium(II)
_space_group_crystal_system monoclinic
_space_group_IT_number 15
_space_group_name_Hall '-C 2yc'
_space_group_name_H-M_alt 'C 1 2/c 1'
_atom_sites_solution_hydrogens geom
_atom_sites_solution_primary direct
_atom_sites_solution_secondary difmap
_audit_creation_method SHELXL-2014/7
_cell_angle_alpha 90
_cell_angle_beta 108.733(2)
_cell_angle_gamma 90
_cell_formula_units_Z 8
_cell_length_a 13.8153(5)
_cell_length_b 15.5676(8)
_cell_length_c 18.9683(5)
_cell_measurement_reflns_used 15062
_cell_measurement_temperature 188(2)
_cell_measurement_theta_max 27.61
_cell_measurement_theta_min 3.12
_cell_volume 3863.4(3)
_computing_cell_refinement
;
PROCESS-AUTO (Rigaku, 1998)
;
_computing_data_collection
;
PROCESS-AUTO (Rigaku, 1998)
;
_computing_data_reduction
;
CrystalStructure (Rigaku, 2010)
;
_computing_molecular_graphics
;
CrystalMaker (CrystalMaker, 2017)
;
_computing_publication_material
;
publCIF (Westrip, 2010)
;
_computing_structure_refinement
;
<i>SHELXL2014/7</i> (Sheldrick, 2015)
;
_computing_structure_solution
;
DIRDIF99 (Beurskens <i>et al.</i>,  1999)
;
_diffrn_ambient_temperature 188(2)
_diffrn_detector_area_resol_mean 10.000
_diffrn_measured_fraction_theta_full 0.998
_diffrn_measured_fraction_theta_max 0.996
_diffrn_measurement_device_type 'Rigaku R-AXIS RAPID'
_diffrn_measurement_method \w
_diffrn_radiation_type 'Mo K\a'
_diffrn_radiation_wavelength 0.71075
_diffrn_reflns_av_R_equivalents 0.0389
_diffrn_reflns_av_unetI/netI 0.0312
_diffrn_reflns_limit_h_max 17
_diffrn_reflns_limit_h_min -17
_diffrn_reflns_limit_k_max 20
_diffrn_reflns_limit_k_min -20
_diffrn_reflns_limit_l_max 25
_diffrn_reflns_limit_l_min -23
_diffrn_reflns_number 18561
_diffrn_reflns_theta_full 25.242
_diffrn_reflns_theta_max 27.485
_diffrn_reflns_theta_min 3.114
_diffrn_source 'fine-focus sealed tube'
_exptl_absorpt_coefficient_mu 1.327
_exptl_absorpt_correction_T_max 0.819
_exptl_absorpt_correction_T_min 0.662
_exptl_absorpt_correction_type numerical
_exptl_absorpt_process_details
;
(NUMABS; Rigaku, 1999)
;
_exptl_crystal_colour yellow
_exptl_crystal_density_diffrn 1.735
_exptl_crystal_density_method 'not measured'
_exptl_crystal_description needle
_exptl_crystal_F_000 2016
_exptl_crystal_size_max 0.500
_exptl_crystal_size_mid 0.200
_exptl_crystal_size_min 0.150
_refine_diff_density_max 0.462
_refine_diff_density_min -0.342
_refine_ls_extinction_method none
_refine_ls_goodness_of_fit_ref 1.049
_refine_ls_hydrogen_treatment constr
_refine_ls_matrix_type full
_refine_ls_number_parameters 245
_refine_ls_number_reflns 4438
_refine_ls_number_restraints 0
_refine_ls_restrained_S_all 1.049
_refine_ls_R_factor_all 0.0287
_refine_ls_R_factor_gt 0.0245
_refine_ls_shift/su_max 0.000
_refine_ls_shift/su_mean 0.000
_refine_ls_structure_factor_coef Fsqd
_refine_ls_weighting_details 'w=1/[\s^2^(Fo^2^)+(0.0257P)^2^+5.1054P] where P=(Fo^2^+2Fc^2^)/3'
_refine_ls_weighting_scheme calc
_refine_ls_wR_factor_gt 0.0611
_refine_ls_wR_factor_ref 0.0631
_reflns_number_gt 3976
_reflns_number_total 4438
_reflns_threshold_expression 'I > 2\s(I)'
_cod_data_source_file wm5591sup1.cif
_cod_data_source_block complex1
_cod_original_sg_symbol_H-M 'C 2/c'
_cod_database_code 2243706
_shelx_space_group_comment
;
The symmetry employed for this shelxl refinement is uniquely defined
by the following loop, which should always be used as a source of
symmetry information in preference to the above space-group names.
They are only intended as comments.
;
_shelx_estimated_absorpt_t_min 0.557
_shelx_estimated_absorpt_t_max 0.826

loop_
_space_group_symop_operation_xyz
'x, y, z'
'-x, y, -z+1/2'
'x+1/2, y+1/2, z'
'-x+1/2, y+1/2, -z+1/2'
'-x, -y, -z'
'x, -y, z-1/2'
'-x+1/2, -y+1/2, -z'
'x+1/2, -y+1/2, z-1/2'

loop_
_atom_site_type_symbol
_atom_site_label
_atom_site_fract_x
_atom_site_fract_y
_atom_site_fract_z
_atom_site_U_iso_or_equiv
_atom_site_adp_type
_atom_site_calc_flag
_atom_site_occupancy
_atom_site_disorder_assembly
_atom_site_disorder_group
Pd Pd1 0.18958(2) 0.00853(2) 0.12906(2) 0.02335(6) Uani d 1 . .
Cl Cl1 0.18633(5) -0.13050(4) 0.07691(4) 0.04342(15) Uani d 1 . .
Cl Cl2 0.14113(5) -0.04783(4) 0.22366(3) 0.03709(14) Uani d 1 . .
P P1 0.22803(4) 0.12790(3) 0.19320(3) 0.02356(11) Uani d 1 . .
N N1 0.23191(12) 0.07847(11) 0.04910(9) 0.0238(3) Uani d 1 . .
C C1 0.20531(16) 0.06113(14) -0.02343(12) 0.0274(4) Uani d 1 . .
C C2 0.26023(17) 0.09721(15) -0.06751(12) 0.0314(5) Uani d 1 . .
H H2 0.2439 0.0806 -0.1182 0.038 Uiso calc 1 . .
C C3 0.33556(16) 0.15490(15) -0.03855(12) 0.0308(5) Uani d 1 . .
H H3 0.3744 0.1764 -0.0679 0.037 Uiso calc 1 . .
C C4 0.35637(15) 0.18305(14) 0.03552(12) 0.0269(4) Uani d 1 . .
C C5 0.42756(16) 0.24877(15) 0.06901(13) 0.0314(5) Uani d 1 . .
H H5 0.4667 0.2742 0.0415 0.038 Uiso calc 1 . .
C C6 0.44088(16) 0.27612(15) 0.13956(13) 0.0334(5) Uani d 1 . .
H H6 0.4893 0.3199 0.1610 0.040 Uiso calc 1 . .
C C7 0.38300(16) 0.23959(14) 0.18060(12) 0.0303(5) Uani d 1 . .
H H7 0.3902 0.2604 0.2291 0.036 Uiso calc 1 . .
C C8 0.31559(15) 0.17359(13) 0.15078(11) 0.0249(4) Uani d 1 . .
C C9 0.30212(14) 0.14371(13) 0.07806(11) 0.0232(4) Uani d 1 . .
C C10 0.11417(19) 0.00666(15) -0.06008(13) 0.0354(5) Uani d 1 . .
H H10A 0.0587 0.0218 -0.0406 0.042 Uiso calc 1 . .
H H10B 0.1321 -0.0540 -0.0497 0.042 Uiso calc 1 . .
H H10C 0.0919 0.0164 -0.1140 0.042 Uiso calc 1 . .
C C11 0.12787(16) 0.20610(14) 0.17993(12) 0.0268(4) Uani d 1 . .
C C12 0.03231(17) 0.18947(16) 0.12721(13) 0.0340(5) Uani d 1 . .
H H12 0.0190 0.1349 0.1037 0.041 Uiso calc 1 . .
C C13 -0.04303(18) 0.25209(18) 0.10918(15) 0.0405(6) Uani d 1 . .
H H13 -0.1078 0.2408 0.0733 0.049 Uiso calc 1 . .
C C14 -0.0230(2) 0.33035(18) 0.14365(15) 0.0447(6) Uani d 1 . .
H H14 -0.0744 0.3735 0.1318 0.054 Uiso calc 1 . .
C C15 0.0717(2) 0.34742(17) 0.19588(15) 0.0425(6) Uani d 1 . .
H H15 0.0843 0.4023 0.2190 0.051 Uiso calc 1 . .
C C16 0.14790(18) 0.28583(15) 0.21475(13) 0.0338(5) Uani d 1 . .
H H16 0.2124 0.2977 0.2506 0.041 Uiso calc 1 . .
C C17 0.29830(16) 0.11805(14) 0.29131(11) 0.0270(4) Uani d 1 . .
C C18 0.25801(18) 0.14295(16) 0.34621(13) 0.0349(5) Uani d 1 . .
H H18 0.1928 0.1697 0.3333 0.042 Uiso calc 1 . .
C C19 0.3144(2) 0.12828(17) 0.42099(13) 0.0404(6) Uani d 1 . .
H H19 0.2880 0.1471 0.4589 0.048 Uiso calc 1 . .
C C20 0.4061(2) 0.08758(16) 0.44024(13) 0.0402(6) Uani d 1 . .
H H20 0.4427 0.0771 0.4912 0.048 Uiso calc 1 . .
C C21 0.44627(18) 0.06140(16) 0.38595(13) 0.0384(5) Uani d 1 . .
H H21 0.5102 0.0325 0.3994 0.046 Uiso calc 1 . .
C C22 0.39295(17) 0.07739(15) 0.31183(13) 0.0325(5) Uani d 1 . .
H H22 0.4213 0.0604 0.2745 0.039 Uiso calc 1 . .

loop_
_atom_site_aniso_label
_atom_site_aniso_U_11
_atom_site_aniso_U_22
_atom_site_aniso_U_33
_atom_site_aniso_U_12
_atom_site_aniso_U_13
_atom_site_aniso_U_23
Pd1 0.02644(9) 0.02137(9) 0.02156(9) -0.00327(6) 0.00677(6) 0.00066(6)
Cl1 0.0661(4) 0.0244(3) 0.0403(3) -0.0008(3) 0.0178(3) -0.0036(2)
Cl2 0.0465(3) 0.0371(3) 0.0281(3) -0.0135(2) 0.0126(2) 0.0043(2)
P1 0.0270(3) 0.0234(3) 0.0196(2) -0.0033(2) 0.00651(19) 0.00029(19)
N1 0.0253(8) 0.0235(8) 0.0218(8) -0.0011(7) 0.0062(6) 0.0011(7)
C1 0.0313(10) 0.0252(10) 0.0247(10) 0.0031(8) 0.0075(8) 0.0007(8)
C2 0.0386(12) 0.0347(12) 0.0215(10) 0.0043(10) 0.0103(9) 0.0026(9)
C3 0.0327(11) 0.0361(12) 0.0273(11) 0.0065(9) 0.0148(9) 0.0089(9)
C4 0.0256(10) 0.0276(10) 0.0279(11) 0.0037(8) 0.0089(8) 0.0078(8)
C5 0.0249(10) 0.0320(11) 0.0377(12) -0.0006(9) 0.0106(9) 0.0096(9)
C6 0.0271(10) 0.0286(11) 0.0394(13) -0.0060(9) 0.0034(9) 0.0062(9)
C7 0.0299(10) 0.0285(11) 0.0285(11) -0.0026(9) 0.0037(8) 0.0009(9)
C8 0.0242(10) 0.0249(10) 0.0244(10) -0.0014(8) 0.0061(8) 0.0037(8)
C9 0.0228(9) 0.0223(9) 0.0236(10) 0.0011(8) 0.0060(7) 0.0038(8)
C10 0.0394(13) 0.0378(13) 0.0252(12) -0.0055(10) 0.0049(9) -0.0021(9)
C11 0.0292(10) 0.0283(10) 0.0247(10) -0.0004(8) 0.0110(8) 0.0039(8)
C12 0.0313(11) 0.0362(12) 0.0348(12) -0.0044(10) 0.0112(9) 0.0020(10)
C13 0.0300(11) 0.0514(16) 0.0405(14) 0.0025(11) 0.0119(10) 0.0120(12)
C14 0.0473(14) 0.0491(16) 0.0450(15) 0.0180(12) 0.0249(12) 0.0143(12)
C15 0.0608(16) 0.0334(13) 0.0396(14) 0.0096(12) 0.0250(12) 0.0037(11)
C16 0.0408(12) 0.0312(12) 0.0302(12) 0.0009(10) 0.0128(9) -0.0003(9)
C17 0.0327(11) 0.0252(10) 0.0217(10) -0.0050(8) 0.0068(8) 0.0008(8)
C18 0.0418(13) 0.0364(12) 0.0272(11) 0.0009(10) 0.0122(9) 0.0004(10)
C19 0.0567(15) 0.0411(14) 0.0244(12) -0.0079(12) 0.0145(10) -0.0019(10)
C20 0.0528(15) 0.0378(13) 0.0218(11) -0.0103(11) 0.0006(10) 0.0043(10)
C21 0.0358(12) 0.0373(13) 0.0347(13) -0.0025(10) 0.0012(10) 0.0072(10)
C22 0.0351(11) 0.0324(12) 0.0294(12) -0.0014(9) 0.0095(9) 0.0020(9)

loop_
_atom_type_symbol
_atom_type_description
_atom_type_scat_dispersion_real
_atom_type_scat_dispersion_imag
_atom_type_scat_source
C C 0.0033 0.0016 'International Tables Vol C Tables 4.2.6.8 and 6.1.1.4'
H H 0.0000 0.0000 'International Tables Vol C Tables 4.2.6.8 and 6.1.1.4'
Cl Cl 0.1484 0.1585 'International Tables Vol C Tables 4.2.6.8 and 6.1.1.4'
N N 0.0061 0.0033 'International Tables Vol C Tables 4.2.6.8 and 6.1.1.4'
P P 0.1023 0.0942 'International Tables Vol C Tables 4.2.6.8 and 6.1.1.4'
Pd Pd -0.9988 1.0072 'International Tables Vol C Tables 4.2.6.8 and 6.1.1.4'

loop_
_geom_angle_atom_site_label_1
_geom_angle_atom_site_label_2
_geom_angle_atom_site_label_3
_geom_angle_site_symmetry_1
_geom_angle_site_symmetry_3
_geom_angle
_geom_angle_publ_flag
N1 Pd1 P1 . . 83.52(5) yes
N1 Pd1 Cl2 . . 171.32(5) yes
P1 Pd1 Cl2 . . 88.25(2) yes
N1 Pd1 Cl1 . . 98.30(5) yes
P1 Pd1 Cl1 . . 166.74(2) yes
Cl2 Pd1 Cl1 . . 90.34(2) yes
C11 P1 C8 . . 105.50(10) ?
C11 P1 C17 . . 109.64(10) ?
C8 P1 C17 . . 106.13(10) ?
C11 P1 Pd1 . . 117.25(7) ?
C8 P1 Pd1 . . 99.48(7) ?
C17 P1 Pd1 . . 116.99(7) ?
C1 N1 C9 . . 118.82(18) ?
C1 N1 Pd1 . . 126.37(14) ?
C9 N1 Pd1 . . 114.50(13) ?
N1 C1 C2 . . 120.5(2) ?
N1 C1 C10 . . 120.52(19) ?
C2 C1 C10 . . 118.9(2) ?
C3 C2 C1 . . 120.9(2) ?
C3 C2 H2 . . 119.6 ?
C1 C2 H2 . . 119.6 ?
C2 C3 C4 . . 119.7(2) ?
C2 C3 H3 . . 120.1 ?
C4 C3 H3 . . 120.1 ?
C9 C4 C3 . . 117.4(2) ?
C9 C4 C5 . . 118.5(2) ?
C3 C4 C5 . . 124.0(2) ?
C6 C5 C4 . . 121.4(2) ?
C6 C5 H5 . . 119.3 ?
C4 C5 H5 . . 119.3 ?
C5 C6 C7 . . 119.9(2) ?
C5 C6 H6 . . 120.1 ?
C7 C6 H6 . . 120.1 ?
C8 C7 C6 . . 120.3(2) ?
C8 C7 H7 . . 119.9 ?
C6 C7 H7 . . 119.9 ?
C7 C8 C9 . . 120.40(19) ?
C7 C8 P1 . . 124.94(17) ?
C9 C8 P1 . . 114.22(15) ?
N1 C9 C4 . . 121.63(19) ?
N1 C9 C8 . . 118.93(18) ?
C4 C9 C8 . . 119.37(19) ?
C1 C10 H10A . . 109.5 ?
C1 C10 H10B . . 109.5 ?
H10A C10 H10B . . 109.5 ?
C1 C10 H10C . . 109.5 ?
H10A C10 H10C . . 109.5 ?
H10B C10 H10C . . 109.5 ?
C16 C11 C12 . . 120.1(2) ?
C16 C11 P1 . . 120.69(17) ?
C12 C11 P1 . . 118.75(17) ?
C13 C12 C11 . . 120.5(2) ?
C13 C12 H12 . . 119.8 ?
C11 C12 H12 . . 119.8 ?
C14 C13 C12 . . 119.2(2) ?
C14 C13 H13 . . 120.4 ?
C12 C13 H13 . . 120.4 ?
C13 C14 C15 . . 120.7(2) ?
C13 C14 H14 . . 119.7 ?
C15 C14 H14 . . 119.7 ?
C16 C15 C14 . . 121.1(2) ?
C16 C15 H15 . . 119.5 ?
C14 C15 H15 . . 119.5 ?
C15 C16 C11 . . 118.5(2) ?
C15 C16 H16 . . 120.8 ?
C11 C16 H16 . . 120.8 ?
C18 C17 C22 . . 119.1(2) ?
C18 C17 P1 . . 122.53(17) ?
C22 C17 P1 . . 118.19(16) ?
C17 C18 C19 . . 119.3(2) ?
C17 C18 H18 . . 120.4 ?
C19 C18 H18 . . 120.4 ?
C20 C19 C18 . . 121.1(2) ?
C20 C19 H19 . . 119.5 ?
C18 C19 H19 . . 119.5 ?
C19 C20 C21 . . 120.1(2) ?
C19 C20 H20 . . 119.9 ?
C21 C20 H20 . . 119.9 ?
C20 C21 C22 . . 119.7(2) ?
C20 C21 H21 . . 120.2 ?
C22 C21 H21 . . 120.2 ?
C21 C22 C17 . . 120.8(2) ?
C21 C22 H22 . . 119.6 ?
C17 C22 H22 . . 119.6 ?

loop_
_geom_bond_atom_site_label_1
_geom_bond_atom_site_label_2
_geom_bond_site_symmetry_2
_geom_bond_distance
_geom_bond_publ_flag
Pd1 N1 . 2.0971(17) yes
Pd1 P1 . 2.1910(5) yes
Pd1 Cl2 . 2.2823(6) yes
Pd1 Cl1 . 2.3742(6) yes
P1 C11 . 1.799(2) ?
P1 C8 . 1.800(2) ?
P1 C17 . 1.808(2) ?
N1 C1 . 1.333(3) ?
N1 C9 . 1.390(3) ?
C1 C2 . 1.413(3) ?
C1 C10 . 1.492(3) ?
C2 C3 . 1.351(3) ?
C2 H2 . 0.9500 ?
C3 C4 . 1.410(3) ?
C3 H3 . 0.9500 ?
C4 C9 . 1.406(3) ?
C4 C5 . 1.420(3) ?
C5 C6 . 1.359(3) ?
C5 H5 . 0.9500 ?
C6 C7 . 1.403(3) ?
C6 H6 . 0.9500 ?
C7 C8 . 1.380(3) ?
C7 H7 . 0.9500 ?
C8 C9 . 1.410(3) ?
C10 H10A . 0.9800 ?
C10 H10B . 0.9800 ?
C10 H10C . 0.9800 ?
C11 C16 . 1.391(3) ?
C11 C12 . 1.401(3) ?
C12 C13 . 1.386(3) ?
C12 H12 . 0.9500 ?
C13 C14 . 1.368(4) ?
C13 H13 . 0.9500 ?
C14 C15 . 1.390(4) ?
C14 H14 . 0.9500 ?
C15 C16 . 1.384(3) ?
C15 H15 . 0.9500 ?
C16 H16 . 0.9500 ?
C17 C18 . 1.384(3) ?
C17 C22 . 1.391(3) ?
C18 C19 . 1.401(3) ?
C18 H18 . 0.9500 ?
C19 C20 . 1.358(4) ?
C19 H19 . 0.9500 ?
C20 C21 . 1.379(4) ?
C20 H20 . 0.9500 ?
C21 C22 . 1.384(3) ?
C21 H21 . 0.9500 ?
C22 H22 . 0.9500 ?

loop_
_geom_torsion_atom_site_label_1
_geom_torsion_atom_site_label_2
_geom_torsion_atom_site_label_3
_geom_torsion_atom_site_label_4
_geom_torsion_site_symmetry_1
_geom_torsion_site_symmetry_2
_geom_torsion_site_symmetry_3
_geom_torsion_site_symmetry_4
_geom_torsion
_geom_torsion_publ_flag
C9 N1 C1 C2 . . . . 11.2(3) ?
Pd1 N1 C1 C2 . . . . -162.19(16) ?
C9 N1 C1 C10 . . . . -165.95(19) ?
Pd1 N1 C1 C10 . . . . 20.7(3) ?
N1 C1 C2 C3 . . . . -5.1(3) ?
C10 C1 C2 C3 . . . . 172.1(2) ?
C1 C2 C3 C4 . . . . -3.3(3) ?
C2 C3 C4 C9 . . . . 5.1(3) ?
C2 C3 C4 C5 . . . . -174.3(2) ?
C9 C4 C5 C6 . . . . -2.6(3) ?
C3 C4 C5 C6 . . . . 176.8(2) ?
C4 C5 C6 C7 . . . . -0.5(3) ?
C5 C6 C7 C8 . . . . 2.6(3) ?
C6 C7 C8 C9 . . . . -1.7(3) ?
C6 C7 C8 P1 . . . . -173.74(17) ?
C11 P1 C8 C7 . . . . 74.4(2) ?
C17 P1 C8 C7 . . . . -41.9(2) ?
Pd1 P1 C8 C7 . . . . -163.70(17) ?
C11 P1 C8 C9 . . . . -98.03(17) ?
C17 P1 C8 C9 . . . . 145.66(15) ?
Pd1 P1 C8 C9 . . . . 23.84(16) ?
C1 N1 C9 C4 . . . . -9.3(3) ?
Pd1 N1 C9 C4 . . . . 164.82(15) ?
C1 N1 C9 C8 . . . . 167.77(19) ?
Pd1 N1 C9 C8 . . . . -18.1(2) ?
C3 C4 C9 N1 . . . . 1.1(3) ?
C5 C4 C9 N1 . . . . -179.45(18) ?
C3 C4 C9 C8 . . . . -175.94(19) ?
C5 C4 C9 C8 . . . . 3.5(3) ?
C7 C8 C9 N1 . . . . -178.54(19) ?
P1 C8 C9 N1 . . . . -5.7(2) ?
C7 C8 C9 C4 . . . . -1.4(3) ?
P1 C8 C9 C4 . . . . 171.46(15) ?
C8 P1 C11 C16 . . . . -66.1(2) ?
C17 P1 C11 C16 . . . . 47.8(2) ?
Pd1 P1 C11 C16 . . . . -175.63(15) ?
C8 P1 C11 C12 . . . . 106.50(18) ?
C17 P1 C11 C12 . . . . -139.61(17) ?
Pd1 P1 C11 C12 . . . . -3.1(2) ?
C16 C11 C12 C13 . . . . 0.1(3) ?
P1 C11 C12 C13 . . . . -172.52(18) ?
C11 C12 C13 C14 . . . . -0.2(4) ?
C12 C13 C14 C15 . . . . 0.3(4) ?
C13 C14 C15 C16 . . . . -0.4(4) ?
C14 C15 C16 C11 . . . . 0.3(4) ?
C12 C11 C16 C15 . . . . -0.1(3) ?
P1 C11 C16 C15 . . . . 172.32(18) ?
C11 P1 C17 C18 . . . . 20.9(2) ?
C8 P1 C17 C18 . . . . 134.36(19) ?
Pd1 P1 C17 C18 . . . . -115.78(18) ?
C11 P1 C17 C22 . . . . -164.51(17) ?
C8 P1 C17 C22 . . . . -51.0(2) ?
Pd1 P1 C17 C22 . . . . 58.83(19) ?
C22 C17 C18 C19 . . . . 1.3(3) ?
P1 C17 C18 C19 . . . . 175.92(18) ?
C17 C18 C19 C20 . . . . -2.2(4) ?
C18 C19 C20 C21 . . . . 1.3(4) ?
C19 C20 C21 C22 . . . . 0.5(4) ?
C20 C21 C22 C17 . . . . -1.3(4) ?
C18 C17 C22 C21 . . . . 0.4(3) ?
P1 C17 C22 C21 . . . . -174.44(18) ?

_cod_database_fobs_code 2243706
